data_7049071
loop_
_publ_author_name
'Janicki, Rafa\/l'
'Mondry, Anna'

_publ_section_title
;
 Structural and thermodynamic aspects of hydration of Gd(iii) systems.
;
_journal_issue 10
_journal_name_full 'Dalton transactions (Cambridge, England : 2003)'
_journal_page_first 3380
_journal_page_last 3391
_journal_paper_doi 10.1039/c8dt04869j
_journal_volume 48
_journal_year 2019
_chemical_formula_sum 'C11 H24 Gd N5 O11'
_chemical_formula_weight 559.60
_space_group_crystal_system monoclinic
_space_group_IT_number 14
_space_group_name_Hall '-P 2ybc'
_space_group_name_H-M_alt 'P 1 21/c 1'
_symmetry_space_group_name_Hall '-P 2ybc'
_symmetry_space_group_name_H-M 'P 1 21/c 1'
_atom_sites_solution_hydrogens mixed
_audit_creation_method SHELXL-2018/1
_audit_update_record
;
2019-01-26 deposited with the CCDC.
2019-02-08 downloaded from the CCDC.
;
_cell_angle_alpha 90
_cell_angle_beta 90.10(2)
_cell_angle_gamma 90
_cell_formula_units_Z 4
_cell_length_a 11.236(2)
_cell_length_b 8.6040(10)
_cell_length_c 18.677(3)
_cell_measurement_reflns_used 5681
_cell_measurement_temperature 100(2)
_cell_measurement_theta_max 31.6257
_cell_measurement_theta_min 2.8337
_cell_volume 1805.6(5)
_computing_data_collection
;
CrysAlisPro, Agilent Technologies,
Version 1.171.36.20 (release 27-06-2012 CrysAlis171 .NET)
(compiled Jul 11 2012,15:38:31)
;
_computing_molecular_graphics
;
DIAMOND-Visual Crystal Structure Information System,     CRYSTALIMPACT, Postfach 1251, 53002 Bonn, Germany
;
_computing_publication_material cifpub
_computing_structure_refinement 'SHELXL-2018/1 (Sheldrick, 2018)'
_computing_structure_solution 'G. M. Sheldrick, Acta Cryst. (2008), A64, 112-122.'
_diffrn_ambient_temperature 100(2)
_diffrn_detector_area_resol_mean 10.3456
_diffrn_measured_fraction_theta_full 0.999
_diffrn_measured_fraction_theta_max 0.848
_diffrn_measurement_device_type 'Xcalibur, Ruby'
_diffrn_radiation_type MoK\a
_diffrn_radiation_wavelength 0.71073
_diffrn_reflns_av_R_equivalents 0.0283
_diffrn_reflns_av_unetI/netI 0.0480
_diffrn_reflns_Laue_measured_fraction_full 0.999
_diffrn_reflns_Laue_measured_fraction_max 0.848
_diffrn_reflns_limit_h_max 16
_diffrn_reflns_limit_h_min -14
_diffrn_reflns_limit_k_max 12
_diffrn_reflns_limit_k_min -10
_diffrn_reflns_limit_l_max 27
_diffrn_reflns_limit_l_min -15
_diffrn_reflns_number 10400
_diffrn_reflns_point_group_measured_fraction_full 0.999
_diffrn_reflns_point_group_measured_fraction_max 0.848
_diffrn_reflns_theta_full 26.315
_diffrn_reflns_theta_max 31.626
_diffrn_reflns_theta_min 2.834
_exptl_absorpt_coefficient_mu 3.743
_exptl_absorpt_correction_T_max 0.626
_exptl_absorpt_correction_T_min 0.495
_exptl_absorpt_correction_type analytical
_exptl_absorpt_process_details
;
CrysAlisPro 1.171.38.43 (Rigaku Oxford Diffraction, 2015)
Analytical numeric absorption correction using a multifaceted crystal
            model based on expressions derived by R.C. Clark & J.S. Reid.
(Clark, R. C. & Reid, J. S. (1995). Acta Cryst. A51, 887-897)
Empirical absorption correction using spherical harmonics,
 implemented in SCALE3 ABSPACK scaling algorithm.
;
_exptl_crystal_colour colourless
_exptl_crystal_density_diffrn 2.059
_exptl_crystal_description irregular
_exptl_crystal_F_000 1108
_exptl_crystal_size_max 0.293
_exptl_crystal_size_mid 0.276
_exptl_crystal_size_min 0.206
_refine_diff_density_max 0.639
_refine_diff_density_min -1.031
_refine_diff_density_rms 0.148
_refine_ls_extinction_method none
_refine_ls_goodness_of_fit_ref 1.027
_refine_ls_hydrogen_treatment mixed
_refine_ls_matrix_type full
_refine_ls_number_parameters 277
_refine_ls_number_reflns 5151
_refine_ls_number_restraints 9
_refine_ls_restrained_S_all 1.026
_refine_ls_R_factor_all 0.0339
_refine_ls_R_factor_gt 0.0265
_refine_ls_shift/su_max 0.001
_refine_ls_shift/su_mean 0.000
_refine_ls_structure_factor_coef Fsqd
_refine_ls_weighting_details 'w=1/[\s^2^(Fo^2^)+(0.0238P)^2^] where P=(Fo^2^+2Fc^2^)/3'
_refine_ls_weighting_scheme calc
_refine_ls_wR_factor_gt 0.0568
_refine_ls_wR_factor_ref 0.0607
_reflns_Friedel_coverage 0.000
_reflns_number_gt 4461
_reflns_number_total 5151
_reflns_threshold_expression 'I > 2\s(I)'
_cod_data_source_file c8dt04869j2.cif
_cod_data_source_block ggdabs
_cod_depositor_comments 'Adding full bibliography for 7049065--7049074.cif.'
_cod_database_code 7049071
_shelx_shelxl_version_number 2018/1
_shelx_space_group_comment
;
The symmetry employed for this shelxl refinement is uniquely defined
by the following loop, which should always be used as a source of
symmetry information in preference to the above space-group names.
They are only intended as comments.
;

loop_
_space_group_symop_operation_xyz
'x, y, z'
'-x, y+1/2, -z+1/2'
'-x, -y, -z'
'x, -y-1/2, z-1/2'

loop_
_atom_site_label
_atom_site_type_symbol
_atom_site_fract_x
_atom_site_fract_y
_atom_site_fract_z
_atom_site_U_iso_or_equiv
_atom_site_adp_type
_atom_site_occupancy
_atom_site_site_symmetry_order
_atom_site_calc_flag
_atom_site_refinement_flags_posn
_atom_site_refinement_flags_adp
Gd Gd 0.24891(2) 0.81550(2) 0.11799(2) 0.00703(4) Uani 1 1 d . .
O1 O 0.43868(18) 0.7006(2) 0.14735(10) 0.0130(4) Uani 1 1 d . .
O2 O 0.05402(18) 0.7180(2) 0.15486(10) 0.0118(4) Uani 1 1 d . .
O3 O 0.12543(18) 0.8373(2) 0.01569(9) 0.0107(4) Uani 1 1 d . .
O4 O 0.37308(18) 0.8579(2) 0.01708(9) 0.0107(4) Uani 1 1 d . .
O5 O 0.56244(18) 0.5663(3) 0.21649(10) 0.0152(4) Uani 1 1 d . .
O6 O -0.06758(18) 0.6030(3) 0.23201(10) 0.0160(4) Uani 1 1 d . .
O7 O 0.0251(2) 0.7284(2) -0.07431(10) 0.0173(5) Uani 1 1 d . .
O8 O 0.4523(2) 0.7828(3) -0.08712(11) 0.0251(6) Uani 1 1 d . .
C1 C 0.4599(3) 0.6024(3) 0.19579(13) 0.0120(6) Uani 1 1 d . .
C2 C 0.3550(2) 0.5277(3) 0.23413(14) 0.0128(6) Uani 1 1 d . .
H2A H 0.370509 0.417555 0.239995 0.015 Uiso 1 1 calc R U
H2B H 0.347559 0.573109 0.281452 0.015 Uiso 1 1 calc R U
C3 C 0.1402(2) 0.5548(3) 0.24422(14) 0.0129(5) Uani 1 1 d . .
H3A H 0.161523 0.614526 0.286373 0.015 Uiso 1 1 calc R U
H3B H 0.119484 0.450461 0.259479 0.015 Uiso 1 1 calc R U
C4 C 0.0340(3) 0.6294(3) 0.20749(14) 0.0125(6) Uani 1 1 d . .
C5 C 0.3935(3) 0.7592(4) -0.03196(14) 0.0135(6) Uani 1 1 d . .
C6 C 0.3449(3) 0.5960(3) -0.02366(16) 0.0185(6) Uani 1 1 d . .
H6A H 0.307511 0.566137 -0.068430 0.022 Uiso 1 1 calc R U
H6B H 0.411402 0.526110 -0.015784 0.022 Uiso 1 1 calc R U
C7 C 0.1382(3) 0.5635(3) 0.00277(14) 0.0128(5) Uani 1 1 d . .
H7A H 0.083352 0.521044 0.037740 0.015 Uiso 1 1 calc R U
H7B H 0.140266 0.493010 -0.037753 0.015 Uiso 1 1 calc R U
C8 C 0.0925(3) 0.7215(3) -0.02218(14) 0.0106(5) Uani 1 1 d . .
C9 C 0.2197(3) 0.4171(3) 0.14461(14) 0.0137(6) Uani 1 1 d . .
H9A H 0.135200 0.412955 0.134013 0.016 Uiso 1 1 calc R U
H9B H 0.241163 0.320471 0.168036 0.016 Uiso 1 1 calc R U
C10 C 0.2871(3) 0.4290(3) 0.07528(14) 0.0135(6) Uani 1 1 d . .
H10A H 0.371820 0.427335 0.085374 0.016 Uiso 1 1 calc R U
H10B H 0.268752 0.339234 0.045828 0.016 Uiso 1 1 calc R U
N1 N 0.2579(2) 0.5727(3) 0.03479(11) 0.0098(4) Uani 1 1 d . .
N2 N 0.2421(2) 0.5482(3) 0.19514(11) 0.0094(4) Uani 1 1 d . .
OW1 O 0.38076(19) 1.0330(2) 0.14039(10) 0.0153(4) Uani 1 1 d D .
HW1 H 0.428(4) 1.094(5) 0.1141(14) 0.091(19) Uiso 1 1 d D .
HW2 H 0.399(3) 1.055(4) 0.1861(6) 0.035(11) Uiso 1 1 d D .
OW2 O 0.11743(19) 1.0409(2) 0.12863(10) 0.0146(4) Uani 1 1 d D .
HW3 H 0.074(3) 1.101(4) 0.0992(12) 0.037(11) Uiso 1 1 d D .
HW4 H 0.100(4) 1.075(4) 0.1729(7) 0.073(16) Uiso 1 1 d D .
OW3 O 0.2452(2) 0.8771(2) 0.24909(10) 0.0134(4) Uani 1 1 d D .
HW5 H 0.3121(18) 0.914(5) 0.2690(19) 0.055(14) Uiso 1 1 d D .
HW6 H 0.187(2) 0.942(4) 0.263(2) 0.090(19) Uiso 1 1 d D .
C20 C 0.2529(3) 0.3258(3) 0.40517(14) 0.0100(5) Uani 1 1 d . .
N21 N 0.3570(2) 0.3662(3) 0.43256(12) 0.0145(5) Uani 1 1 d . .
H21A H 0.360539 0.435229 0.465819 0.017 Uiso 1 1 calc R U
H21B H 0.421250 0.323536 0.417106 0.017 Uiso 1 1 calc R U
N22 N 0.1518(2) 0.3889(3) 0.42750(12) 0.0146(5) Uani 1 1 d . .
H22A H 0.152826 0.458126 0.460693 0.017 Uiso 1 1 calc R U
H22B H 0.085304 0.360493 0.408779 0.017 Uiso 1 1 calc R U
N23 N 0.2497(2) 0.2165(3) 0.35484(12) 0.0134(5) Uani 1 1 d . .
H23A H 0.314639 0.173497 0.340679 0.016 Uiso 1 1 calc R U
H23B H 0.182764 0.188834 0.336460 0.016 Uiso 1 1 calc R U

loop_
_atom_site_aniso_label
_atom_site_aniso_U_11
_atom_site_aniso_U_22
_atom_site_aniso_U_33
_atom_site_aniso_U_23
_atom_site_aniso_U_13
_atom_site_aniso_U_12
Gd 0.00685(7) 0.00723(7) 0.00702(7) 0.00096(4) -0.00094(5) -0.00075(5)
O1 0.0084(10) 0.0152(10) 0.0152(9) 0.0077(7) -0.0006(8) -0.0006(9)
O2 0.0111(10) 0.0112(9) 0.0132(9) 0.0049(7) 0.0002(8) -0.0009(9)
O3 0.0114(10) 0.0100(9) 0.0105(9) 0.0001(7) -0.0019(8) 0.0011(8)
O4 0.0097(10) 0.0114(9) 0.0111(9) -0.0008(7) -0.0005(8) -0.0034(8)
O5 0.0085(10) 0.0225(11) 0.0147(9) 0.0065(8) -0.0001(8) 0.0027(10)
O6 0.0084(10) 0.0232(11) 0.0165(10) 0.0087(8) -0.0011(8) -0.0015(10)
O7 0.0221(12) 0.0139(10) 0.0159(9) -0.0004(8) -0.0105(9) 0.0002(10)
O8 0.0326(15) 0.0235(12) 0.0191(11) -0.0051(9) 0.0147(10) -0.0118(12)
C1 0.0129(14) 0.0144(14) 0.0086(12) 0.0007(10) -0.0017(11) 0.0014(12)
C2 0.0101(13) 0.0152(14) 0.0129(12) 0.0047(10) -0.0031(11) -0.0019(12)
C3 0.0089(13) 0.0140(13) 0.0157(12) 0.0051(10) -0.0016(11) -0.0022(12)
C4 0.0132(14) 0.0123(13) 0.0119(12) 0.0026(10) -0.0022(11) -0.0009(12)
C5 0.0106(14) 0.0173(14) 0.0125(12) 0.0008(11) -0.0011(11) -0.0015(13)
C6 0.0218(17) 0.0117(14) 0.0219(14) -0.0025(11) 0.0098(13) 0.0005(14)
C7 0.0117(14) 0.0108(13) 0.0159(13) -0.0009(10) -0.0072(11) 0.0003(12)
C8 0.0092(13) 0.0111(12) 0.0114(12) 0.0019(10) 0.0005(10) -0.0006(12)
C9 0.0160(15) 0.0096(13) 0.0156(13) 0.0029(10) -0.0049(11) -0.0009(12)
C10 0.0131(14) 0.0095(13) 0.0178(13) 0.0012(10) -0.0013(11) 0.0033(12)
N1 0.0091(11) 0.0089(11) 0.0115(10) 0.0013(8) 0.0010(9) 0.0021(10)
N2 0.0066(11) 0.0107(11) 0.0107(10) 0.0020(8) -0.0015(8) -0.0008(10)
OW1 0.0176(11) 0.0160(10) 0.0121(9) 0.0000(8) -0.0007(9) -0.0071(10)
OW2 0.0167(11) 0.0155(10) 0.0116(9) -0.0025(8) -0.0019(8) 0.0050(9)
OW3 0.0141(11) 0.0143(10) 0.0117(9) -0.0019(7) -0.0016(8) -0.0026(10)
C20 0.0132(14) 0.0088(12) 0.0080(11) 0.0025(9) 0.0007(10) -0.0002(11)
N21 0.0102(12) 0.0164(12) 0.0169(12) -0.0055(9) -0.0002(10) 0.0001(11)
N22 0.0122(12) 0.0147(12) 0.0169(11) -0.0060(9) -0.0002(10) 0.0009(11)
N23 0.0099(12) 0.0141(12) 0.0162(11) -0.0057(9) -0.0006(9) 0.0008(11)

loop_
_atom_type_symbol
_atom_type_description
_atom_type_scat_dispersion_real
_atom_type_scat_dispersion_imag
_atom_type_scat_source
C C 0.0033 0.0016 'International Tables Vol C Tables 4.2.6.8 and 6.1.1.4'
H H 0.0000 0.0000 'International Tables Vol C Tables 4.2.6.8 and 6.1.1.4'
N N 0.0061 0.0033 'International Tables Vol C Tables 4.2.6.8 and 6.1.1.4'
O O 0.0106 0.0060 'International Tables Vol C Tables 4.2.6.8 and 6.1.1.4'
Gd Gd -0.1653 3.9035 'International Tables Vol C Tables 4.2.6.8 and 6.1.1.4'

loop_
_geom_angle_atom_site_label_1
_geom_angle_atom_site_label_2
_geom_angle_atom_site_label_3
_geom_angle
O3 Gd O4 72.03(7)
O3 Gd O1 137.10(7)
O4 Gd O1 73.93(7)
O3 Gd OW1 115.82(7)
O4 Gd OW1 70.03(7)
O1 Gd OW1 74.78(7)
O3 Gd O2 74.37(7)
O4 Gd O2 143.49(7)
O1 Gd O2 125.94(7)
OW1 Gd O2 139.83(7)
O3 Gd OW2 69.49(6)
O4 Gd OW2 107.36(7)
O1 Gd OW2 147.15(7)
OW1 Gd OW2 75.09(7)
O2 Gd OW2 73.02(7)
O3 Gd OW3 139.59(7)
O4 Gd OW3 138.91(7)
O1 Gd OW3 83.15(7)
OW1 Gd OW3 71.27(7)
O2 Gd OW3 77.36(7)
OW2 Gd OW3 75.04(7)
O3 Gd N1 66.75(7)
O4 Gd N1 68.08(7)
O1 Gd N1 76.82(7)
OW1 Gd N1 134.27(7)
O2 Gd N1 85.88(7)
OW2 Gd N1 135.07(7)
OW3 Gd N1 138.86(7)
O3 Gd N2 118.58(7)
O4 Gd N2 124.64(7)
O1 Gd N2 63.77(7)
OW1 Gd N2 125.49(7)
O2 Gd N2 62.21(7)
OW2 Gd N2 127.65(7)
OW3 Gd N2 70.13(7)
N1 Gd N2 68.80(7)
C1 O1 Gd 127.15(18)
C4 O2 Gd 125.90(19)
C8 O3 Gd 123.68(18)
C5 O4 Gd 125.20(18)
O5 C1 O1 124.1(3)
O5 C1 C2 117.5(2)
O1 C1 C2 118.4(3)
N2 C2 C1 112.6(2)
N2 C3 C4 110.3(2)
O6 C4 O2 123.9(3)
O6 C4 C3 118.3(2)
O2 C4 C3 117.8(3)
O8 C5 O4 125.8(3)
O8 C5 C6 115.4(3)
O4 C5 C6 118.7(2)
N1 C6 C5 116.1(2)
N1 C7 C8 112.5(2)
O7 C8 O3 125.2(3)
O7 C8 C7 119.3(3)
O3 C8 C7 115.4(2)
N2 C9 C10 114.1(2)
N1 C10 C9 112.5(2)
C7 N1 C6 108.2(2)
C7 N1 C10 111.3(2)
C6 N1 C10 110.0(2)
C7 N1 Gd 104.43(16)
C6 N1 Gd 110.92(17)
C10 N1 Gd 111.87(15)
C3 N2 C2 111.6(2)
C3 N2 C9 107.0(2)
C2 N2 C9 111.5(2)
C3 N2 Gd 108.74(16)
C2 N2 Gd 109.79(16)
C9 N2 Gd 108.03(15)
N21 C20 N22 121.9(3)
N21 C20 N23 118.8(3)
N22 C20 N23 119.3(3)

loop_
_geom_bond_atom_site_label_1
_geom_bond_atom_site_label_2
_geom_bond_distance
Gd O3 2.367(2)
Gd O4 2.3750(19)
Gd O1 2.413(2)
Gd OW1 2.423(2)
Gd O2 2.445(2)
Gd OW2 2.446(2)
Gd OW3 2.5056(19)
Gd N1 2.606(2)
Gd N2 2.715(2)
O1 C1 1.260(3)
O2 C4 1.264(3)
O3 C8 1.277(3)
O4 C5 1.270(3)
O5 C1 1.254(3)
O6 C4 1.252(3)
O7 C8 1.234(3)
O8 C5 1.242(3)
C1 C2 1.522(4)
C2 N2 1.472(3)
C3 N2 1.469(3)
C3 C4 1.518(4)
C5 C6 1.514(4)
C6 N1 1.481(3)
C7 N1 1.473(4)
C7 C8 1.526(4)
C9 N2 1.492(3)
C9 C10 1.505(4)
C10 N1 1.486(3)
C20 N21 1.323(4)
C20 N22 1.326(4)
C20 N23 1.330(3)
